data_7244138
loop_
_publ_author_name
'Park, Jiwon'
'Koo, Jin Young'
'Choi, Hee Cheul'

_publ_section_title
;
 The solvent influenced coordination variation of flexible ligands to
 Y(iii) towards MOF structural diversity
;
_journal_issue 4
_journal_name_full CrystEngComm
_journal_page_first 846
_journal_page_last 853
_journal_paper_doi 10.1039/D1CE01429C
_journal_volume 24
_journal_year 2022
_chemical_formula_sum 'C9 H8 O7 Y'
_chemical_formula_weight 317.06
_space_group_crystal_system triclinic
_space_group_IT_number 2
_space_group_name_Hall '-P 1'
_space_group_name_H-M_alt 'P -1'
_atom_sites_solution_hydrogens geom
_audit_creation_method SHELXL-2018/3
_audit_update_record
;
2021-12-10 deposited with the CCDC.	2021-12-20 downloaded from the CCDC.
;
_cell_angle_alpha 71.83(3)
_cell_angle_beta 83.47(3)
_cell_angle_gamma 84.80(3)
_cell_formula_units_Z 2
_cell_length_a 7.1900(14)
_cell_length_b 7.5780(15)
_cell_length_c 9.979(2)
_cell_measurement_reflns_used 7312
_cell_measurement_temperature 100(2)
_cell_measurement_theta_max 33.749
_cell_measurement_theta_min 0.401
_cell_volume 512.4(2)
_computing_cell_refinement 'HKL3000sm (Otwinowski & Minor, 1997)'
_computing_data_collection 'PAL BL2D-SMDC Program (Shin et. al, 2016)'
_computing_data_reduction 'HKL3000sm (Otwinowski & Minor, 1997)'
_computing_structure_refinement 'SHELXL-2018/3 (Sheldrick, 2018)'
_computing_structure_solution 'SHELXT 2014/5 (Sheldrick, 2014)'
_diffrn_ambient_temperature 100(2)
_diffrn_measured_fraction_theta_full 0.890
_diffrn_measured_fraction_theta_max 0.702
_diffrn_measurement_device_type 'Rayonix MX225HS CCD area detector'
_diffrn_measurement_method 'omega scan'
_diffrn_radiation_type synchrotron
_diffrn_radiation_wavelength 0.700
_diffrn_reflns_av_R_equivalents 0.0317
_diffrn_reflns_av_unetI/netI 0.0545
_diffrn_reflns_Laue_measured_fraction_full 0.890
_diffrn_reflns_Laue_measured_fraction_max 0.702
_diffrn_reflns_limit_h_max 9
_diffrn_reflns_limit_h_min -9
_diffrn_reflns_limit_k_max 11
_diffrn_reflns_limit_k_min -11
_diffrn_reflns_limit_l_max 14
_diffrn_reflns_limit_l_min -14
_diffrn_reflns_number 4832
_diffrn_reflns_point_group_measured_fraction_full 0.890
_diffrn_reflns_point_group_measured_fraction_max 0.702
_diffrn_reflns_theta_full 24.835
_diffrn_reflns_theta_max 32.283
_diffrn_reflns_theta_min 2.791
_diffrn_source 'PLSII 2D bending magnet'
_exptl_absorpt_coefficient_mu 5.550
_exptl_absorpt_correction_T_max 1.000
_exptl_absorpt_correction_T_min 0.907
_exptl_absorpt_correction_type empirical
_exptl_absorpt_process_details 'HKL3000sm Scalepack(Otwinowski et.al,2003)'
_exptl_crystal_colour colorless
_exptl_crystal_density_diffrn 2.055
_exptl_crystal_description 'blunt rod'
_exptl_crystal_F_000 314
_exptl_crystal_size_max 0.030
_exptl_crystal_size_mid 0.015
_exptl_crystal_size_min 0.011
_refine_diff_density_max 1.792
_refine_diff_density_min -2.432
_refine_diff_density_rms 0.203
_refine_ls_extinction_method none
_refine_ls_goodness_of_fit_ref 1.140
_refine_ls_hydrogen_treatment constr
_refine_ls_matrix_type full
_refine_ls_number_parameters 154
_refine_ls_number_reflns 2670
_refine_ls_number_restraints 0
_refine_ls_restrained_S_all 1.140
_refine_ls_R_factor_all 0.0731
_refine_ls_R_factor_gt 0.0611
_refine_ls_shift/su_max 0.000
_refine_ls_shift/su_mean 0.000
_refine_ls_structure_factor_coef Fsqd
_refine_ls_weighting_details 'w=1/[\s^2^(Fo^2^)+(0.1140P)^2^] where P=(Fo^2^+2Fc^2^)/3'
_refine_ls_weighting_scheme calc
_refine_ls_wR_factor_gt 0.1613
_refine_ls_wR_factor_ref 0.1699
_reflns_Friedel_coverage 0.000
_reflns_number_gt 2210
_reflns_number_total 2670
_reflns_threshold_expression 'I > 2\s(I)'
_cod_data_source_file d1ce01429c2.cif
_cod_data_source_block 1
_cod_depositor_comments 'Adding full bibliography for 7244137--7244142.cif.'
_cod_database_code 7244138
_shelx_shelxl_version_number 2018/3
_shelx_space_group_comment
;
The symmetry employed for this shelxl refinement is uniquely defined
by the following loop, which should always be used as a source of
symmetry information in preference to the above space-group names.
They are only intended as comments.
;
_shelx_estimated_absorpt_t_min 0.851
_shelx_estimated_absorpt_t_max 0.941

loop_
_space_group_symop_operation_xyz
'x, y, z'
'-x, -y, -z'

loop_
_atom_site_label
_atom_site_type_symbol
_atom_site_fract_x
_atom_site_fract_y
_atom_site_fract_z
_atom_site_U_iso_or_equiv
_atom_site_adp_type
_atom_site_occupancy
_atom_site_site_symmetry_order
_atom_site_calc_flag
_atom_site_refinement_flags_posn
_atom_site_refinement_flags_adp
_atom_site_refinement_flags_occupancy
_atom_site_disorder_assembly
_atom_site_disorder_group
Y1 Y 0.18685(7) 0.75917(5) 0.02695(4) 0.02111(18) Uani 1 1 d . . . . .
O1A O 0.4434(6) 0.6366(5) 0.1446(4) 0.0264(8) Uani 1 1 d . . . . .
O2A O 0.6706(6) 0.4484(5) 0.0827(4) 0.0263(8) Uani 1 1 d . . . . .
O3A O 0.0943(6) 0.1074(5) 0.8835(4) 0.0258(8) Uani 1 1 d . . . . .
O4A O 0.3614(6) -0.0311(4) 0.8331(4) 0.0254(8) Uani 1 1 d . . . . .
C1A C 0.5480(8) 0.4877(6) 0.1704(5) 0.0239(11) Uani 1 1 d . . . . .
C2A C 0.5252(9) 0.3475(6) 0.3150(6) 0.0288(12) Uani 1 1 d . . . . .
H2A H 0.597825 0.232931 0.331524 0.035 Uiso 1 1 calc R U . . .
C3A C 0.4097(8) 0.3748(6) 0.4205(6) 0.0270(11) Uani 1 1 d . . . . .
H3A H 0.336702 0.489167 0.404611 0.032 Uiso 1 1 calc R U . . .
C4A C 0.3895(9) 0.2376(7) 0.5599(6) 0.0300(12) Uani 1 1 d . . . . .
H4A H 0.469639 0.127638 0.576479 0.036 Uiso 1 1 calc R U . . .
C5A C 0.2660(9) 0.2554(7) 0.6660(6) 0.0277(12) Uani 1 1 d . . . . .
H5A H 0.191629 0.368523 0.653850 0.033 Uiso 1 1 calc R U . . .
C6A C 0.2412(8) 0.1050(6) 0.8018(5) 0.0239(10) Uani 1 1 d . . . . .
O1B O 0.0590(6) 0.5077(5) 0.1898(4) 0.0264(8) Uani 1 1 d . . . . .
O2B O 0.0220(6) 0.2519(4) 0.1302(4) 0.0242(8) Uani 1 1 d . . . . .
C1B C 0.0291(8) 0.3382(6) 0.2195(5) 0.0261(11) Uani 1 1 d . . . . .
C2B C 0.0020(9) 0.2348(7) 0.3732(6) 0.0278(12) Uani 1 1 d . . . . .
H2B H -0.020742 0.304543 0.438287 0.033 Uiso 1 1 calc R U . . .
C3B C 0.0080(9) 0.0491(7) 0.4248(6) 0.0276(12) Uani 1 1 d . . . . .
H3B H 0.023329 -0.021374 0.360126 0.033 Uiso 1 1 calc R U . . .
O1SA O 0.2732(6) 0.9563(5) 0.1479(4) 0.0299(9) Uani 1 1 d . . . . .

loop_
_atom_site_aniso_label
_atom_site_aniso_U_11
_atom_site_aniso_U_22
_atom_site_aniso_U_33
_atom_site_aniso_U_23
_atom_site_aniso_U_13
_atom_site_aniso_U_12
Y1 0.0345(3) 0.0092(2) 0.0161(2) -0.00356(15) 0.00240(16) 0.01002(16)
O1A 0.040(2) 0.0125(14) 0.0233(18) -0.0056(13) 0.0017(15) 0.0108(14)
O2A 0.037(2) 0.0144(14) 0.0246(18) -0.0061(13) 0.0017(15) 0.0093(14)
O3A 0.040(2) 0.0142(14) 0.0187(17) -0.0040(13) 0.0036(14) 0.0094(14)
O4A 0.038(2) 0.0117(14) 0.0235(18) -0.0062(13) 0.0033(15) 0.0116(13)
C1A 0.037(3) 0.0136(19) 0.017(2) -0.0043(16) 0.0019(19) 0.0105(18)
C2A 0.046(4) 0.0126(19) 0.023(2) -0.0030(18) 0.002(2) 0.0100(19)
C3A 0.043(3) 0.0141(19) 0.020(2) -0.0041(17) 0.003(2) 0.0071(19)
C4A 0.047(4) 0.016(2) 0.022(2) -0.0031(18) 0.003(2) 0.008(2)
C5A 0.043(3) 0.017(2) 0.019(2) -0.0045(18) 0.002(2) 0.011(2)
C6A 0.035(3) 0.0157(19) 0.019(2) -0.0068(17) 0.0002(19) 0.0073(18)
O1B 0.043(2) 0.0122(14) 0.0212(18) -0.0054(13) 0.0021(15) 0.0080(14)
O2B 0.036(2) 0.0139(14) 0.0203(17) -0.0068(12) 0.0007(14) 0.0119(13)
C1B 0.041(3) 0.0112(18) 0.021(2) -0.0027(17) 0.003(2) 0.0119(18)
C2B 0.045(3) 0.014(2) 0.020(2) -0.0048(17) 0.003(2) 0.010(2)
C3B 0.044(3) 0.015(2) 0.023(3) -0.0068(18) -0.001(2) 0.007(2)
O1SA 0.043(3) 0.0168(15) 0.028(2) -0.0103(14) -0.0013(16) 0.0150(15)

loop_
_atom_type_symbol
_atom_type_description
_atom_type_scat_dispersion_real
_atom_type_scat_dispersion_imag
_atom_type_scat_source
C C 0.0033 0.0016 'International Tables Vol C Tables 4.2.6.8 and 6.1.1.4'
H H 0.0000 0.0000 'International Tables Vol C Tables 4.2.6.8 and 6.1.1.4'
O O 0.0110 0.0060 'International Tables Vol C Tables 4.2.6.8 and 6.1.1.4'
Y Y -2.2915 3.4598 'International Tables Vol C Tables 4.2.6.8 and 6.1.1.4'

loop_
_geom_angle_atom_site_label_1
_geom_angle_atom_site_label_2
_geom_angle_atom_site_label_3
_geom_angle
_geom_angle_site_symmetry_1
_geom_angle_site_symmetry_3
_geom_angle_publ_flag
O1A Y1 O1B 81.16(15) . . ?
O1A Y1 O2A 74.76(14) . 2_665 ?
O1B Y1 O2A 85.73(13) . 2_665 ?
O1A Y1 O2B 149.52(12) . 2_565 ?
O1B Y1 O2B 89.64(14) . 2_565 ?
O2A Y1 O2B 75.63(13) 2_665 2_565 ?
O1A Y1 O1SA 69.09(13) . . ?
O1B Y1 O1SA 108.08(14) . . ?
O2A Y1 O1SA 138.26(15) 2_665 . ?
O2B Y1 O1SA 141.04(12) 2_565 . ?
O1A Y1 O3A 126.94(13) . 2_566 ?
O1B Y1 O3A 77.61(13) . 2_566 ?
O2A Y1 O3A 149.03(15) 2_665 2_566 ?
O2B Y1 O3A 78.31(13) 2_565 2_566 ?
O1SA Y1 O3A 72.38(14) . 2_566 ?
O1A Y1 O4A 93.89(14) . 1_564 ?
O1B Y1 O4A 166.28(12) . 1_564 ?
O2A Y1 O4A 80.61(12) 2_665 1_564 ?
O2B Y1 O4A 88.26(14) 2_565 1_564 ?
O1SA Y1 O4A 81.71(14) . 1_564 ?
O3A Y1 O4A 115.16(11) 2_566 1_564 ?
O1A Y1 O3A 130.17(14) . 1_564 ?
O1B Y1 O3A 140.43(13) . 1_564 ?
O2A Y1 O3A 121.98(12) 2_665 1_564 ?
O2B Y1 O3A 73.12(12) 2_565 1_564 ?
O1SA Y1 O3A 71.30(13) . 1_564 ?
O3A Y1 O3A 64.31(14) 2_566 1_564 ?
O4A Y1 O3A 51.15(11) 1_564 1_564 ?
O1A Y1 C6A 114.81(16) . 1_564 ?
O1B Y1 C6A 163.87(16) . 1_564 ?
O2A Y1 C6A 100.23(13) 2_665 1_564 ?
O2B Y1 C6A 77.52(15) 2_565 1_564 ?
O1SA Y1 C6A 77.43(14) . 1_564 ?
O3A Y1 C6A 90.11(13) 2_566 1_564 ?
O4A Y1 C6A 25.55(13) 1_564 1_564 ?
O3A Y1 C6A 25.81(13) 1_564 1_564 ?
C1A O1A Y1 138.3(4) . . ?
C1A O2A Y1 150.3(4) . 2_665 ?
C6A O3A Y1 156.1(3) . 2_566 ?
C6A O3A Y1 88.2(3) . 1_546 ?
Y1 O3A Y1 115.69(15) 2_566 1_546 ?
C6A O4A Y1 99.9(3) . 1_546 ?
O2A C1A O1A 124.3(5) . . ?
O2A C1A C2A 117.0(4) . . ?
O1A C1A C2A 118.7(4) . . ?
C3A C2A C1A 123.7(4) . . ?
C3A C2A H2A 118.2 . . ?
C1A C2A H2A 118.2 . . ?
C2A C3A C4A 122.9(4) . . ?
C2A C3A H3A 118.5 . . ?
C4A C3A H3A 118.5 . . ?
C5A C4A C3A 124.5(5) . . ?
C5A C4A H4A 117.7 . . ?
C3A C4A H4A 117.7 . . ?
C4A C5A C6A 122.2(4) . . ?
C4A C5A H5A 118.9 . . ?
C6A C5A H5A 118.9 . . ?
O3A C6A O4A 119.8(5) . . ?
O3A C6A C5A 119.6(4) . . ?
O4A C6A C5A 120.5(5) . . ?
O3A C6A Y1 66.0(3) . 1_546 ?
O4A C6A Y1 54.6(3) . 1_546 ?
C5A C6A Y1 167.1(4) . 1_546 ?
C1B O1B Y1 146.1(3) . . ?
C1B O2B Y1 136.4(3) . 2_565 ?
O1B C1B O2B 125.3(5) . . ?
O1B C1B C2B 115.6(5) . . ?
O2B C1B C2B 119.0(4) . . ?
C3B C2B C1B 123.7(5) . . ?
C3B C2B H2B 118.2 . . ?
C1B C2B H2B 118.2 . . ?
C2B C3B C3B 122.8(6) . 2_556 ?
C2B C3B H3B 118.6 . . ?
C3B C3B H3B 118.6 2_556 . ?

loop_
_geom_bond_atom_site_label_1
_geom_bond_atom_site_label_2
_geom_bond_distance
_geom_bond_site_symmetry_2
_geom_bond_publ_flag
Y1 O1A 2.268(4) . ?
Y1 O1B 2.273(4) . ?
Y1 O2A 2.291(3) 2_665 ?
Y1 O2B 2.315(4) 2_565 ?
Y1 O1SA 2.353(4) . ?
Y1 O3A 2.385(4) 2_566 ?
Y1 O4A 2.395(4) 1_564 ?
Y1 O3A 2.646(3) 1_564 ?
Y1 C6A 2.895(5) 1_564 ?
O1A C1A 1.270(5) . ?
O2A C1A 1.253(6) . ?
O3A C6A 1.261(6) . ?
O4A C6A 1.268(6) . ?
C1A C2A 1.503(7) . ?
C2A C3A 1.321(7) . ?
C2A H2A 0.9500 . ?
C3A C4A 1.455(7) . ?
C3A H3A 0.9500 . ?
C4A C5A 1.334(7) . ?
C4A H4A 0.9500 . ?
C5A C6A 1.479(7) . ?
C5A H5A 0.9500 . ?
O1B C1B 1.258(6) . ?
O2B C1B 1.267(6) . ?
C1B C2B 1.488(7) . ?
C2B C3B 1.338(7) . ?
C2B H2B 0.9500 . ?
C3B C3B 1.448(10) 2_556 ?
C3B H3B 0.9500 . ?

loop_
_geom_torsion_atom_site_label_1
_geom_torsion_atom_site_label_2
_geom_torsion_atom_site_label_3
_geom_torsion_atom_site_label_4
_geom_torsion
_geom_torsion_site_symmetry_1
_geom_torsion_site_symmetry_2
_geom_torsion_site_symmetry_3
_geom_torsion_site_symmetry_4
_geom_torsion_publ_flag
Y1 O2A C1A O1A -133.6(6) 2_665 . . . ?
Y1 O2A C1A C2A 46.3(10) 2_665 . . . ?
Y1 O1A C1A O2A 76.4(8) . . . . ?
Y1 O1A C1A C2A -103.6(6) . . . . ?
O2A C1A C2A C3A 175.8(6) . . . . ?
O1A C1A C2A C3A -4.2(10) . . . . ?
C1A C2A C3A C4A -180.0(6) . . . . ?
C2A C3A C4A C5A -175.6(7) . . . . ?
C3A C4A C5A C6A 175.1(6) . . . . ?
Y1 O3A C6A O4A 168.1(6) 2_566 . . . ?
Y1 O3A C6A O4A -9.3(5) 1_546 . . . ?
Y1 O3A C6A C5A -15.6(12) 2_566 . . . ?
Y1 O3A C6A C5A 166.9(5) 1_546 . . . ?
Y1 O3A C6A Y1 177.5(9) 2_566 . . 1_546 ?
Y1 O4A C6A O3A 10.5(6) 1_546 . . . ?
Y1 O4A C6A C5A -165.7(4) 1_546 . . . ?
C4A C5A C6A O3A -161.9(6) . . . . ?
C4A C5A C6A O4A 14.4(10) . . . . ?
C4A C5A C6A Y1 -50(2) . . . 1_546 ?
Y1 O1B C1B O2B -24.1(11) . . . . ?
Y1 O1B C1B C2B 155.3(5) . . . . ?
Y1 O2B C1B O1B -73.4(8) 2_565 . . . ?
Y1 O2B C1B C2B 107.2(5) 2_565 . . . ?
O1B C1B C2B C3B -165.5(6) . . . . ?
O2B C1B C2B C3B 14.0(9) . . . . ?
C1B C2B C3B C3B 176.4(7) . . . 2_556 ?
